data_7715300
loop_
_publ_author_name
'Sanderson, Hugh J.'
'Kociok-K&#xf6;hn, Gabriele'
'McMullin, Claire L.'
'Hintermair, Ulrich'

_publ_section_title
;
 Twinned <i>versus</i> linked organometallics - bimetallic "half-baguette"
 pentalenide complexes of Rh(I).
;
_journal_issue 13
_journal_name_full 'Dalton transactions (Cambridge, England : 2003)'
_journal_page_first 5881
_journal_page_last 5899
_journal_paper_doi 10.1039/d3dt04325h
_journal_volume 53
_journal_year 2024
_chemical_formula_moiety '2(C70 H52 O8 P2 Rh2), 3(C4 H8 O)'
_chemical_formula_sum 'C152 H128 O19 P4 Rh4'
_chemical_formula_weight 2794.06
_space_group_crystal_system monoclinic
_space_group_IT_number 14
_space_group_name_Hall '-P 2ybc'
_space_group_name_H-M_alt 'P 1 21/c 1'
_atom_sites_solution_hydrogens geom
_atom_sites_solution_primary dual
_audit_creation_method SHELXL-2018/3
_audit_update_record
;
2023-11-20 deposited with the CCDC.	2024-02-19 downloaded from the CCDC.
;
_cell_angle_alpha 90
_cell_angle_beta 106.3340(8)
_cell_angle_gamma 90
_cell_formula_units_Z 2
_cell_length_a 14.00549(11)
_cell_length_b 19.39104(14)
_cell_length_c 23.86254(18)
_cell_measurement_reflns_used 33172
_cell_measurement_temperature 150(2)
_cell_measurement_theta_max 72.8010
_cell_measurement_theta_min 4.2610
_cell_volume 6219.05(9)
_computing_cell_refinement 'CrysAlisPro 1.171.42.49 (Rigaku OD, 2022)'
_computing_data_collection 'CrysAlisPro 1.171.42.49 (Rigaku OD, 2022)'
_computing_data_reduction 'CrysAlisPro 1.171.42.49 (Rigaku OD, 2022)'
_computing_molecular_graphics 'ORTEP3 for Windows - Farrugia, L. J. J. Appl. Crystallogr. 1997, 30, 565'
_computing_publication_material
;
 'WinGX publication routines, Farrugia, 
 L. J., J. Appl. Crystallogr., 1999, 32, 837-838
;
_computing_structure_refinement
;
 SHELXL-2018/3 (Sheldrick, 2018)
 Sheldrick GM (2008) Acta Crystallogr A64:112--122 and 
 C. B. H\"ubschle, G. M. Sheldrick and B. Dittrich
 ShelXle: a Qt graphical user interface for SHELXL
 J. Appl. Cryst., 44, (2011) 1281-1284.
;
_computing_structure_solution 'SHELXT 2014/5 (Sheldrick, 2014)'
_diffrn_ambient_environment N~2~
_diffrn_ambient_temperature 150.01(10)
_diffrn_detector 'CCD plate'
_diffrn_detector_area_resol_mean 8.1150
_diffrn_detector_type EosS2
_diffrn_measured_fraction_theta_full 1.000
_diffrn_measured_fraction_theta_max 0.994
_diffrn_measurement_device 'four-circle diffractometer'
_diffrn_measurement_device_type 'SuperNova, Dual, Cu at home/near, EosS2'
_diffrn_measurement_method '\w scans'
_diffrn_radiation_monochromator mirror
_diffrn_radiation_probe x-ray
_diffrn_radiation_type 'Cu K\a'
_diffrn_radiation_wavelength 1.54184
_diffrn_reflns_av_R_equivalents 0.0571
_diffrn_reflns_av_unetI/netI 0.0408
_diffrn_reflns_Laue_measured_fraction_full 1.000
_diffrn_reflns_Laue_measured_fraction_max 0.994
_diffrn_reflns_limit_h_max 16
_diffrn_reflns_limit_h_min -17
_diffrn_reflns_limit_k_max 23
_diffrn_reflns_limit_k_min -23
_diffrn_reflns_limit_l_max 27
_diffrn_reflns_limit_l_min -29
_diffrn_reflns_number 61512
_diffrn_reflns_point_group_measured_fraction_full 1.000
_diffrn_reflns_point_group_measured_fraction_max 0.994
_diffrn_reflns_theta_full 67.684
_diffrn_reflns_theta_max 73.007
_diffrn_reflns_theta_min 3.861
_diffrn_source 'micro-focus sealed X-ray tube'
_diffrn_source_type 'SuperNova (Cu) X-ray Source'
_exptl_absorpt_coefficient_mu 5.282
_exptl_absorpt_correction_T_max 1.00000
_exptl_absorpt_correction_T_min 0.87710
_exptl_absorpt_correction_type multi-scan
_exptl_absorpt_process_details
;
CrysAlisPro 1.171.42.49 (Rigaku Oxford Diffraction, 2022)
Empirical absorption correction using spherical harmonics,
implemented in SCALE3 ABSPACK scaling algorithm.
;
_exptl_crystal_colour orange
_exptl_crystal_density_diffrn 1.492
_exptl_crystal_description plate
_exptl_crystal_F_000 2864
_exptl_crystal_size_max 0.150
_exptl_crystal_size_mid 0.080
_exptl_crystal_size_min 0.030
_refine_diff_density_max 0.528
_refine_diff_density_min -0.499
_refine_diff_density_rms 0.069
_refine_ls_extinction_method none
_refine_ls_goodness_of_fit_ref 1.052
_refine_ls_hydrogen_treatment constr
_refine_ls_matrix_type full
_refine_ls_number_parameters 961
_refine_ls_number_reflns 12365
_refine_ls_number_restraints 216
_refine_ls_restrained_S_all 1.048
_refine_ls_R_factor_all 0.0360
_refine_ls_R_factor_gt 0.0316
_refine_ls_shift/su_max 0.002
_refine_ls_shift/su_mean 0.000
_refine_ls_structure_factor_coef Fsqd
_refine_ls_weighting_details 'w=1/[\s^2^(Fo^2^)+(0.0296P)^2^+4.1254P] where P=(Fo^2^+2Fc^2^)/3'
_refine_ls_weighting_scheme calc
_refine_ls_wR_factor_gt 0.0746
_refine_ls_wR_factor_ref 0.0773
_reflns_Friedel_coverage 0.000
_reflns_number_gt 11205
_reflns_number_total 12365
_reflns_threshold_expression 'I > 2\s(I)'
_cod_data_source_file d3dt04325h2.cif
_cod_data_source_block s23uh3
_cod_depositor_comments 'Adding full bibliography for 7715294--7715303.cif.'
_cod_original_cell_volume 6219.04(8)
_cod_original_sg_symbol_H-M 'P 21/c'
_cod_database_code 7715300
_shelx_shelxl_version_number 2018/3
_shelx_space_group_comment
;
The symmetry employed for this shelxl refinement is uniquely defined
by the following loop, which should always be used as a source of
symmetry information in preference to the above space-group names.
They are only intended as comments.
;
_shelx_estimated_absorpt_t_min 0.505
_shelx_estimated_absorpt_t_max 0.858
_oxdiff_exptl_absorpt_empirical_full_min 0.855
_oxdiff_exptl_absorpt_empirical_full_max 1.590
_oxdiff_exptl_absorpt_empirical_details
;
Empirical correction (ABSPACK) includes:
- Absorption correction using spherical harmonics
- Frame scaling
;

loop_
_space_group_symop_operation_xyz
'x, y, z'
'-x, y+1/2, -z+1/2'
'-x, -y, -z'
'x, -y-1/2, z-1/2'

loop_
_atom_site_label
_atom_site_type_symbol
_atom_site_fract_x
_atom_site_fract_y
_atom_site_fract_z
_atom_site_U_iso_or_equiv
_atom_site_adp_type
_atom_site_occupancy
_atom_site_site_symmetry_order
_atom_site_calc_flag
_atom_site_refinement_flags_posn
_atom_site_refinement_flags_adp
_atom_site_refinement_flags_occupancy
_atom_site_disorder_assembly
_atom_site_disorder_group
Rh1 Rh 0.18548(2) 0.42432(2) 0.33179(2) 0.02099(5) Uani 1 1 d . . . . .
Rh2 Rh 0.34439(2) 0.49492(2) 0.29414(2) 0.01760(5) Uani 1 1 d . . . . .
O1 O 0.09394(16) 0.35191(12) 0.21891(9) 0.0384(5) Uani 1 1 d . . . . .
O2 O 0.2429(2) 0.63110(12) 0.26577(13) 0.0588(8) Uani 1 1 d . . . . .
O3 O -0.01538(15) 0.45750(10) 0.36675(9) 0.0321(4) Uani 1 1 d . . . . .
O4 O 0.05504(13) 0.56199(10) 0.33834(8) 0.0288(4) Uani 1 1 d . . . . .
O5 O -0.04281(14) 0.47712(11) 0.26409(9) 0.0338(4) Uani 1 1 d . . . . .
O6 O 0.27185(15) 0.40407(10) 0.17836(8) 0.0285(4) Uani 1 1 d . . . . .
O7 O 0.41200(16) 0.48094(16) 0.17315(9) 0.0508(7) Uani 1 1 d . . . . .
O8 O 0.24499(16) 0.52790(10) 0.15535(9) 0.0353(5) Uani 1 1 d . . . . .
P1 P 0.04841(4) 0.48142(3) 0.32330(3) 0.02316(13) Uani 1 1 d . . . . .
P2 P 0.31993(4) 0.47750(3) 0.20070(3) 0.02157(12) Uani 1 1 d . . . . .
C1 C 0.25122(19) 0.37832(15) 0.41846(11) 0.0271(5) Uani 1 1 d . . . . .
H1 H 0.209167 0.356277 0.438030 0.032 Uiso 1 1 calc R U . . .
C2 C 0.29690(17) 0.34463(13) 0.37978(11) 0.0231(5) Uani 1 1 d . . . . .
C3 C 0.2911(2) 0.26922(14) 0.37052(11) 0.0298(6) Uani 1 1 d . . . . .
C4 C 0.2005(3) 0.23444(19) 0.36213(13) 0.0442(8) Uani 1 1 d . . . . .
H4 H 0.140950 0.259647 0.358739 0.053 Uiso 1 1 calc R U . . .
C5 C 0.1981(4) 0.1630(2) 0.35880(15) 0.0640(14) Uani 1 1 d . . . . .
H5 H 0.136525 0.139589 0.353296 0.077 Uiso 1 1 calc R U . . .
C6 C 0.2832(4) 0.12529(19) 0.36330(17) 0.0658(14) Uani 1 1 d . . . . .
H6 H 0.280372 0.076391 0.361027 0.079 Uiso 1 1 calc R U . . .
C7 C 0.3730(4) 0.15911(17) 0.37117(15) 0.0531(10) Uani 1 1 d . . . . .
H7 H 0.431966 0.133546 0.373809 0.064 Uiso 1 1 calc R U . . .
C8 C 0.3766(2) 0.23051(15) 0.37519(12) 0.0353(6) Uani 1 1 d . . . . .
H8 H 0.438681 0.253389 0.381239 0.042 Uiso 1 1 calc R U . . .
C9 C 0.36226(17) 0.39554(12) 0.36498(10) 0.0199(5) Uani 1 1 d . . . . .
C10 C 0.43896(17) 0.40401(12) 0.33542(10) 0.0202(5) Uani 1 1 d . . . . .
C11 C 0.47712(19) 0.34995(13) 0.30358(12) 0.0243(5) Uani 1 1 d . . . . .
C12 C 0.41329(19) 0.30538(13) 0.26491(11) 0.0252(5) Uani 1 1 d . . . . .
H12 H 0.343461 0.309694 0.258449 0.030 Uiso 1 1 calc R U . . .
C13 C 0.4501(2) 0.25485(15) 0.23571(13) 0.0347(6) Uani 1 1 d . . . . .
H13 H 0.405477 0.224647 0.209614 0.042 Uiso 1 1 calc R U . . .
C14 C 0.5508(3) 0.24806(19) 0.2442(2) 0.0553(10) Uani 1 1 d . . . . .
H14 H 0.575977 0.213815 0.223671 0.066 Uiso 1 1 calc R U . . .
C15 C 0.6150(3) 0.2915(2) 0.2829(3) 0.0768(17) Uani 1 1 d . . . . .
H15 H 0.684740 0.286774 0.289140 0.092 Uiso 1 1 calc R U . . .
C16 C 0.5788(2) 0.34186(19) 0.3126(2) 0.0535(10) Uani 1 1 d . . . . .
H16 H 0.623870 0.371119 0.339398 0.064 Uiso 1 1 calc R U . . .
C17 C 0.48850(17) 0.46827(12) 0.35617(10) 0.0208(5) Uani 1 1 d . . . . .
H17 H 0.548532 0.483718 0.349224 0.025 Uiso 1 1 calc R U . . .
C18 C 0.43348(17) 0.50518(13) 0.38880(10) 0.0209(5) Uani 1 1 d . . . . .
C19 C 0.46588(18) 0.57208(13) 0.41794(11) 0.0241(5) Uani 1 1 d . . . . .
C20 C 0.5077(2) 0.62258(15) 0.39046(12) 0.0327(6) Uani 1 1 d . . . . .
H20 H 0.513328 0.614478 0.352248 0.039 Uiso 1 1 calc R U . . .
C21 C 0.5413(3) 0.68458(16) 0.41832(14) 0.0413(7) Uani 1 1 d . . . . .
H21 H 0.570064 0.718411 0.399279 0.050 Uiso 1 1 calc R U . . .
C22 C 0.5327(2) 0.69704(16) 0.47403(14) 0.0396(7) Uani 1 1 d . . . . .
H22 H 0.554834 0.739544 0.493055 0.048 Uiso 1 1 calc R U . . .
C23 C 0.4918(2) 0.64735(15) 0.50147(12) 0.0330(6) Uani 1 1 d . . . . .
H23 H 0.485341 0.656037 0.539416 0.040 Uiso 1 1 calc R U . . .
C24 C 0.45990(19) 0.58462(14) 0.47443(11) 0.0267(5) Uani 1 1 d . . . . .
H24 H 0.433964 0.550235 0.494455 0.032 Uiso 1 1 calc R U . . .
C25 C 0.35503(17) 0.45874(13) 0.39500(10) 0.0206(5) Uani 1 1 d . . . . .
C26 C 0.27716(18) 0.45018(14) 0.42399(10) 0.0250(5) Uani 1 1 d . . . . .
C27 C 0.25267(18) 0.49678(17) 0.46675(11) 0.0299(6) Uani 1 1 d . . . . .
C28 C 0.2303(2) 0.56594(18) 0.45516(13) 0.0366(7) Uani 1 1 d . . . . .
H28 H 0.225826 0.583832 0.417450 0.044 Uiso 1 1 calc R U . . .
C29 C 0.2142(2) 0.6095(2) 0.49799(15) 0.0495(9) Uani 1 1 d . . . . .
H29 H 0.199500 0.656846 0.489521 0.059 Uiso 1 1 calc R U . . .
C30 C 0.2197(2) 0.5837(3) 0.55304(15) 0.0555(11) Uani 1 1 d . . . . .
H30 H 0.209182 0.613347 0.582453 0.067 Uiso 1 1 calc R U . . .
C31 C 0.2407(3) 0.5147(3) 0.56480(14) 0.0579(12) Uani 1 1 d . . . . .
H31 H 0.243811 0.496807 0.602321 0.069 Uiso 1 1 calc R U . . .
C32 C 0.2574(2) 0.4712(2) 0.52199(13) 0.0422(8) Uani 1 1 d . . . . .
H32 H 0.271984 0.423880 0.530553 0.051 Uiso 1 1 calc R U . . .
C33 C 0.12919(18) 0.38163(15) 0.26087(12) 0.0279(5) Uani 1 1 d . . . . .
C34 C 0.2809(2) 0.57887(15) 0.27660(13) 0.0331(6) Uani 1 1 d . . . . .
C35 C -0.0300(2) 0.38797(15) 0.37750(14) 0.0323(6) Uani 1 1 d . . . . .
C36 C 0.0012(2) 0.36661(17) 0.43514(16) 0.0395(7) Uani 1 1 d . . . . .
H36 H 0.035403 0.397413 0.465027 0.047 Uiso 1 1 calc R U . . .
C37 C -0.0184(3) 0.29919(18) 0.4484(2) 0.0518(9) Uani 1 1 d . . . . .
H37 H 0.001719 0.283902 0.487841 0.062 Uiso 1 1 calc R U . . .
C38 C -0.0665(3) 0.25466(18) 0.4050(2) 0.0562(10) Uani 1 1 d . . . . .
H38 H -0.079453 0.208682 0.414568 0.067 Uiso 1 1 calc R U . . .
C39 C -0.0961(3) 0.27610(19) 0.3480(2) 0.0543(10) Uani 1 1 d . . . . .
H39 H -0.128600 0.244589 0.318213 0.065 Uiso 1 1 calc R U . . .
C40 C -0.0790(2) 0.34386(17) 0.33308(16) 0.0417(7) Uani 1 1 d . . . . .
H40 H -0.100333 0.359139 0.293695 0.050 Uiso 1 1 calc R U . . .
C41 C -0.0252(2) 0.60321(14) 0.34307(13) 0.0295(6) Uani 1 1 d . . . . .
C42 C -0.0477(2) 0.60708(16) 0.39535(14) 0.0371(6) Uani 1 1 d . . . . .
H42 H -0.013460 0.579223 0.427473 0.045 Uiso 1 1 calc R U . . .
C43 C -0.1215(3) 0.65254(18) 0.40041(17) 0.0451(8) Uani 1 1 d . . . . .
H43 H -0.138061 0.655884 0.436293 0.054 Uiso 1 1 calc R U . . .
C44 C -0.1710(3) 0.69282(17) 0.35363(18) 0.0494(9) Uani 1 1 d . . . . .
H44 H -0.220478 0.724450 0.357553 0.059 Uiso 1 1 calc R U . . .
C45 C -0.1487(3) 0.68725(17) 0.30160(17) 0.0502(9) Uani 1 1 d . . . . .
H45 H -0.183666 0.714442 0.269213 0.060 Uiso 1 1 calc R U . . .
C46 C -0.0754(3) 0.64216(16) 0.29587(15) 0.0409(7) Uani 1 1 d . . . . .
H46 H -0.059870 0.638203 0.259716 0.049 Uiso 1 1 calc R U . . .
C47 C -0.0460(7) 0.4858(6) 0.2105(2) 0.031(2) Uani 0.49(3) 1 d G . P A 1
C48 C -0.1258(8) 0.4565(4) 0.1690(4) 0.035(2) Uani 0.49(3) 1 d G . P A 1
H48 H -0.170789 0.427114 0.180979 0.042 Uiso 0.49(3) 1 calc R U P A 1
C49 C -0.1399(10) 0.4700(4) 0.1101(3) 0.046(3) Uani 0.49(3) 1 d G . P A 1
H49 H -0.194523 0.449967 0.081707 0.056 Uiso 0.49(3) 1 calc R U P A 1
C50 C -0.0742(11) 0.5130(4) 0.0926(3) 0.043(4) Uani 0.49(3) 1 d G . P A 1
H50 H -0.083832 0.522267 0.052257 0.052 Uiso 0.49(3) 1 calc R U P A 1
C51 C 0.0057(8) 0.5424(5) 0.1340(3) 0.037(2) Uani 0.49(3) 1 d G . P A 1
H51 H 0.050594 0.571715 0.122079 0.045 Uiso 0.49(3) 1 calc R U P A 1
C52 C 0.0198(6) 0.5288(6) 0.1930(3) 0.030(2) Uani 0.49(3) 1 d G . P A 1
H52 H 0.074330 0.548862 0.221352 0.036 Uiso 0.49(3) 1 calc R U P A 1
C47A C -0.0355(8) 0.5000(7) 0.2069(2) 0.033(2) Uani 0.51(3) 1 d G . P A 2
C48A C -0.0974(11) 0.4672(8) 0.1584(4) 0.061(4) Uani 0.51(3) 1 d G . P A 2
H48A H -0.143148 0.433143 0.163296 0.073 Uiso 0.51(3) 1 calc R U P A 2
C49A C -0.0926(17) 0.4843(10) 0.1027(3) 0.091(7) Uani 0.51(3) 1 d G . P A 2
H49A H -0.134910 0.461925 0.069537 0.109 Uiso 0.51(3) 1 calc R U P A 2
C50A C -0.0257(17) 0.5342(12) 0.0955(4) 0.100(8) Uani 0.51(3) 1 d G . P A 2
H50A H -0.022347 0.545889 0.057438 0.120 Uiso 0.51(3) 1 calc R U P A 2
C51A C 0.0363(12) 0.5670(11) 0.1440(7) 0.072(5) Uani 0.51(3) 1 d G . P A 2
H51A H 0.081978 0.601072 0.139098 0.086 Uiso 0.51(3) 1 calc R U P A 2
C52A C 0.0314(8) 0.5499(9) 0.1997(5) 0.045(3) Uani 0.51(3) 1 d G . P A 2
H52A H 0.073742 0.572292 0.232857 0.054 Uiso 0.51(3) 1 calc R U P A 2
C53 C 0.2372(2) 0.38313(14) 0.11963(11) 0.0296(6) Uani 1 1 d . . . . .
C54 C 0.3024(2) 0.35750(18) 0.09141(14) 0.0420(7) Uani 1 1 d . . . . .
H54 H 0.371849 0.355919 0.110238 0.050 Uiso 1 1 calc R U . . .
C55 C 0.2638(3) 0.3337(2) 0.03407(15) 0.0493(8) Uani 1 1 d . . . . .
H55 H 0.307642 0.316428 0.013395 0.059 Uiso 1 1 calc R U . . .
C56 C 0.1634(3) 0.33508(19) 0.00748(14) 0.0461(8) Uani 1 1 d . . . . .
H56 H 0.137812 0.318889 -0.031448 0.055 Uiso 1 1 calc R U . . .
C57 C 0.0996(3) 0.36004(19) 0.03741(13) 0.0427(7) Uani 1 1 d . . . . .
H57 H 0.029951 0.360298 0.019077 0.051 Uiso 1 1 calc R U . . .
C58 C 0.1358(2) 0.38473(16) 0.09387(13) 0.0338(6) Uani 1 1 d . . . . .
H58 H 0.091930 0.402328 0.114378 0.041 Uiso 1 1 calc R U . . .
C59 C 0.5118(2) 0.49109(16) 0.20413(12) 0.0311(6) Uani 1 1 d . . . . .
C60 C 0.5423(2) 0.55129(16) 0.23229(15) 0.0385(7) Uani 1 1 d . . . . .
H60 H 0.495886 0.587023 0.232295 0.046 Uiso 1 1 calc R U . . .
C61 C 0.6428(2) 0.5599(2) 0.26123(16) 0.0468(8) Uani 1 1 d . . . . .
H61 H 0.664761 0.601805 0.281375 0.056 Uiso 1 1 calc R U . . .
C62 C 0.7096(2) 0.5098(2) 0.26116(17) 0.0502(9) Uani 1 1 d . . . . .
H62 H 0.778021 0.516436 0.280859 0.060 Uiso 1 1 calc R U . . .
C63 C 0.6783(3) 0.4505(2) 0.2330(3) 0.092(2) Uani 1 1 d . . . . .
H63 H 0.724961 0.414968 0.232804 0.110 Uiso 1 1 calc R U . . .
C64 C 0.5785(3) 0.4405(2) 0.2040(3) 0.086(2) Uani 1 1 d . . . . .
H64 H 0.556924 0.398349 0.184230 0.103 Uiso 1 1 calc R U . . .
C65 C 0.2846(5) 0.5640(3) 0.1116(2) 0.0351(19) Uani 0.437(5) 1 d G . P B 1
C66 C 0.3103(6) 0.6328(3) 0.1233(3) 0.050(3) Uani 0.437(5) 1 d G . P B 1
H66 H 0.307993 0.652881 0.159182 0.060 Uiso 0.437(5) 1 calc R U P B 1
C67 C 0.3394(7) 0.6724(3) 0.0823(3) 0.066(4) Uani 0.437(5) 1 d G . P B 1
H67 H 0.357003 0.719410 0.090257 0.079 Uiso 0.437(5) 1 calc R U P B 1
C68 C 0.3428(6) 0.6431(4) 0.0297(3) 0.086(5) Uani 0.437(5) 1 d G . P B 1
H68 H 0.362677 0.670068 0.001762 0.104 Uiso 0.437(5) 1 calc R U P B 1
C69 C 0.3170(7) 0.5742(4) 0.0181(2) 0.093(5) Uani 0.437(5) 1 d G . P B 1
H69 H 0.319340 0.554195 -0.017809 0.112 Uiso 0.437(5) 1 calc R U P B 1
C70 C 0.2879(6) 0.5347(3) 0.0591(2) 0.069(3) Uani 0.437(5) 1 d G . P B 1
H70 H 0.270330 0.487664 0.051115 0.083 Uiso 0.437(5) 1 calc R U P B 1
C65A C 0.2535(3) 0.58081(19) 0.12131(15) 0.0302(13) Uani 0.563(5) 1 d G . P B 2
C66A C 0.3156(4) 0.6365(2) 0.14261(15) 0.0349(16) Uani 0.563(5) 1 d G . P B 2
H66A H 0.351413 0.638552 0.182809 0.042 Uiso 0.563(5) 1 calc R U P B 2
C67A C 0.3254(4) 0.6892(2) 0.1051(2) 0.051(2) Uani 0.563(5) 1 d G . P B 2
H67A H 0.367799 0.727238 0.119658 0.061 Uiso 0.563(5) 1 calc R U P B 2
C68A C 0.2730(4) 0.6862(2) 0.0463(2) 0.065(2) Uani 0.563(5) 1 d G . P B 2
H68A H 0.279647 0.722182 0.020644 0.078 Uiso 0.563(5) 1 calc R U P B 2
C69A C 0.2109(4) 0.6305(2) 0.02498(14) 0.064(2) Uani 0.563(5) 1 d G . P B 2
H69A H 0.175109 0.628438 -0.015219 0.076 Uiso 0.563(5) 1 calc R U P B 2
C70A C 0.2012(3) 0.5778(2) 0.06249(16) 0.0462(15) Uani 0.563(5) 1 d G . P B 2
H70A H 0.158722 0.539750 0.047932 0.055 Uiso 0.563(5) 1 calc R U P B 2
C71A C 0.2917(4) 0.7915(3) 0.3569(4) 0.108(3) Uani 1 1 d . . . . .
H71A H 0.351609 0.774940 0.346753 0.130 Uiso 0.846(6) 1 calc R U P C 1
H71B H 0.307332 0.836935 0.376272 0.130 Uiso 0.846(6) 1 calc R U P C 1
H71C H 0.361856 0.805080 0.374628 0.130 Uiso 0.154(6) 1 calc R U P C 2
H71D H 0.278596 0.778234 0.315332 0.130 Uiso 0.154(6) 1 calc R U P C 2
O9 O 0.2090(3) 0.7989(2) 0.3035(2) 0.0874(17) Uani 0.846(6) 1 d . . P C 1
C72 C 0.2670(6) 0.7466(6) 0.3934(4) 0.092(2) Uani 0.846(6) 1 d . . P C 1
H72A H 0.296414 0.760031 0.434667 0.111 Uiso 0.846(6) 1 calc R U P C 1
H72B H 0.288724 0.699219 0.387422 0.111 Uiso 0.846(6) 1 calc R U P C 1
C73 C 0.1508(6) 0.7523(5) 0.3754(3) 0.085(2) Uani 0.846(6) 1 d . . P C 1
H73A H 0.120050 0.709528 0.384905 0.102 Uiso 0.846(6) 1 calc R U P C 1
H73B H 0.128748 0.791893 0.394775 0.102 Uiso 0.846(6) 1 calc R U P C 1
C74 C 0.1273(4) 0.7625(3) 0.3135(3) 0.0664(16) Uani 0.846(6) 1 d . . P C 1
H74A H 0.118323 0.717582 0.292919 0.080 Uiso 0.846(6) 1 calc R U P C 1
H74B H 0.065285 0.789573 0.299328 0.080 Uiso 0.846(6) 1 calc R U P C 1
O9A O 0.217(2) 0.8372(14) 0.3699(13) 0.092(9) Uani 0.154(6) 1 d . U P C 2
C72A C 0.239(4) 0.734(4) 0.401(3) 0.092(2) Uani 0.154(6) 1 d . U P C 2
H72C H 0.241461 0.686534 0.386269 0.111 Uiso 0.154(6) 1 calc R U P C 2
H72D H 0.283429 0.735265 0.441464 0.111 Uiso 0.154(6) 1 calc R U P C 2
C73A C 0.156(4) 0.745(3) 0.4030(19) 0.085(2) Uani 0.154(6) 1 d . U P C 2
H73C H 0.156092 0.751836 0.444041 0.102 Uiso 0.154(6) 1 calc R U P C 2
H73D H 0.113625 0.704666 0.387221 0.102 Uiso 0.154(6) 1 calc R U P C 2
C74A C 0.121(5) 0.801(4) 0.371(3) 0.15(2) Uani 0.154(6) 1 d . U P C 2
H74C H 0.081588 0.830465 0.390630 0.177 Uiso 0.154(6) 1 calc R U P C 2
H74D H 0.080034 0.789294 0.331534 0.177 Uiso 0.154(6) 1 calc R U P C 2
O10 O 0.4219(12) 0.5862(6) -0.0607(5) 0.116(4) Uani 0.4 1 d D U P D -1
C75 C 0.4202(13) 0.5147(7) -0.0710(6) 0.081(3) Uani 0.4 1 d D U P D -1
H75A H 0.481924 0.500073 -0.080087 0.097 Uiso 0.4 1 calc R U P D -1
H75B H 0.362557 0.502329 -0.104238 0.097 Uiso 0.4 1 calc R U P D -1
C76 C 0.4125(11) 0.4818(7) -0.0177(5) 0.074(3) Uani 0.4 1 d D U P D -1
H76A H 0.448867 0.437381 -0.011245 0.089 Uiso 0.4 1 calc R U P D -1
H76B H 0.342123 0.473362 -0.019288 0.089 Uiso 0.4 1 calc R U P D -1
C77 C 0.4597(12) 0.5330(7) 0.0297(5) 0.070(3) Uani 0.4 1 d D U P D -1
H77A H 0.414867 0.543869 0.054051 0.084 Uiso 0.4 1 calc R U P D -1
H77B H 0.523716 0.515537 0.055126 0.084 Uiso 0.4 1 calc R U P D -1
C78 C 0.4749(14) 0.5940(7) -0.0042(6) 0.089(4) Uani 0.4 1 d D U P D -1
H78A H 0.453063 0.636236 0.011955 0.107 Uiso 0.4 1 calc R U P D -1
H78B H 0.546421 0.598890 -0.001521 0.107 Uiso 0.4 1 calc R U P D -1
O10A O 0.486(3) 0.567(2) -0.0396(19) 0.091(7) Uani 0.1 1 d D U P E -2
C75A C 0.388(3) 0.555(2) -0.034(2) 0.080(7) Uani 0.1 1 d D U P E -2
H75C H 0.357975 0.599593 -0.026801 0.096 Uiso 0.1 1 calc R U P E -2
H75D H 0.344403 0.535159 -0.070770 0.096 Uiso 0.1 1 calc R U P E -2
C76A C 0.397(4) 0.509(3) 0.014(2) 0.083(8) Uani 0.1 1 d D U P E -2
H76C H 0.335194 0.482604 0.009807 0.099 Uiso 0.1 1 calc R U P E -2
H76D H 0.415325 0.533721 0.051519 0.099 Uiso 0.1 1 calc R U P E -2
C77A C 0.480(4) 0.462(2) 0.009(2) 0.085(9) Uani 0.1 1 d D U P E -2
H77C H 0.524626 0.449511 0.047480 0.101 Uiso 0.1 1 calc R U P E -2
H77D H 0.454475 0.419696 -0.013416 0.101 Uiso 0.1 1 calc R U P E -2
C78A C 0.533(4) 0.507(3) -0.024(3) 0.090(8) Uani 0.1 1 d D U P E -2
H78C H 0.601239 0.515603 0.000570 0.108 Uiso 0.1 1 calc R U P E -2
H78D H 0.537320 0.481947 -0.059528 0.108 Uiso 0.1 1 calc R U P E -2

loop_
_atom_site_aniso_label
_atom_site_aniso_U_11
_atom_site_aniso_U_22
_atom_site_aniso_U_33
_atom_site_aniso_U_23
_atom_site_aniso_U_13
_atom_site_aniso_U_12
Rh1 0.01374(8) 0.03005(10) 0.01910(8) 0.00066(7) 0.00452(6) -0.00327(6)
Rh2 0.01470(8) 0.01857(8) 0.01987(8) -0.00109(6) 0.00540(6) -0.00109(6)
O1 0.0331(11) 0.0489(12) 0.0306(10) -0.0112(9) 0.0044(8) -0.0051(9)
O2 0.0651(17) 0.0291(12) 0.0694(17) -0.0027(11) -0.0020(14) 0.0200(11)
O3 0.0346(10) 0.0268(9) 0.0442(11) -0.0024(8) 0.0262(9) -0.0044(8)
O4 0.0217(9) 0.0287(9) 0.0343(9) 0.0018(7) 0.0050(7) -0.0028(7)
O5 0.0184(9) 0.0483(12) 0.0317(10) -0.0078(9) 0.0021(7) 0.0001(8)
O6 0.0349(10) 0.0277(9) 0.0201(8) -0.0029(7) 0.0032(7) -0.0032(8)
O7 0.0248(10) 0.106(2) 0.0251(10) -0.0159(11) 0.0123(8) -0.0203(12)
O8 0.0413(11) 0.0308(10) 0.0279(9) 0.0088(8) -0.0003(8) -0.0038(8)
P1 0.0159(3) 0.0305(3) 0.0237(3) -0.0010(2) 0.0066(2) -0.0025(2)
P2 0.0180(3) 0.0275(3) 0.0188(3) 0.0008(2) 0.0045(2) -0.0030(2)
C1 0.0198(11) 0.0389(14) 0.0202(11) 0.0065(10) 0.0019(9) -0.0073(10)
C2 0.0159(11) 0.0271(12) 0.0239(11) 0.0055(9) 0.0018(9) -0.0038(9)
C3 0.0359(14) 0.0287(13) 0.0217(11) 0.0027(10) 0.0027(10) -0.0149(11)
C4 0.0475(19) 0.053(2) 0.0292(14) 0.0003(13) 0.0070(13) -0.0297(16)
C5 0.097(3) 0.059(2) 0.0351(17) -0.0082(16) 0.0175(19) -0.059(3)
C6 0.126(4) 0.0299(17) 0.0431(19) -0.0074(14) 0.027(2) -0.034(2)
C7 0.092(3) 0.0262(15) 0.0413(17) 0.0001(13) 0.0185(18) -0.0060(17)
C8 0.0472(17) 0.0248(13) 0.0304(13) 0.0015(11) 0.0054(12) -0.0054(12)
C9 0.0141(10) 0.0244(11) 0.0183(10) 0.0016(9) -0.0001(8) -0.0025(8)
C10 0.0162(10) 0.0195(11) 0.0238(11) 0.0006(9) 0.0034(9) -0.0001(8)
C11 0.0199(12) 0.0200(11) 0.0326(12) -0.0021(10) 0.0066(10) 0.0020(9)
C12 0.0233(12) 0.0227(11) 0.0294(12) 0.0002(10) 0.0070(10) 0.0012(9)
C13 0.0394(16) 0.0262(13) 0.0389(15) -0.0061(11) 0.0116(12) -0.0001(11)
C14 0.0431(19) 0.0376(17) 0.089(3) -0.0247(18) 0.0247(18) 0.0089(14)
C15 0.0282(17) 0.061(2) 0.140(5) -0.047(3) 0.021(2) 0.0081(16)
C16 0.0208(14) 0.0421(18) 0.092(3) -0.0298(19) 0.0067(16) 0.0017(12)
C17 0.0143(10) 0.0219(11) 0.0247(11) 0.0014(9) 0.0028(9) -0.0015(8)
C18 0.0195(11) 0.0257(12) 0.0156(10) 0.0003(9) 0.0020(8) -0.0038(9)
C19 0.0208(11) 0.0252(12) 0.0236(11) -0.0044(9) 0.0019(9) -0.0014(9)
C20 0.0377(15) 0.0310(14) 0.0299(13) -0.0055(11) 0.0105(11) -0.0107(11)
C21 0.0495(18) 0.0314(15) 0.0421(16) -0.0062(13) 0.0115(14) -0.0154(13)
C22 0.0444(17) 0.0311(14) 0.0382(15) -0.0131(12) 0.0030(13) -0.0109(12)
C23 0.0336(14) 0.0347(14) 0.0263(12) -0.0115(11) 0.0010(11) -0.0013(11)
C24 0.0215(12) 0.0301(13) 0.0265(12) -0.0037(10) 0.0037(10) -0.0009(10)
C25 0.0182(11) 0.0258(11) 0.0162(10) 0.0008(9) 0.0024(8) -0.0010(9)
C26 0.0168(11) 0.0388(14) 0.0170(10) 0.0001(10) 0.0012(9) -0.0025(10)
C27 0.0151(11) 0.0526(17) 0.0228(12) -0.0065(11) 0.0065(9) -0.0050(11)
C28 0.0262(13) 0.0530(18) 0.0287(13) -0.0136(13) 0.0046(11) 0.0046(12)
C29 0.0270(15) 0.073(2) 0.0445(18) -0.0257(17) 0.0039(13) 0.0078(15)
C30 0.0251(15) 0.103(3) 0.0390(17) -0.031(2) 0.0101(13) 0.0018(17)
C31 0.0346(17) 0.118(4) 0.0243(14) -0.0148(18) 0.0140(13) -0.019(2)
C32 0.0304(15) 0.069(2) 0.0282(14) -0.0034(14) 0.0105(12) -0.0128(14)
C33 0.0152(11) 0.0367(14) 0.0328(14) 0.0047(11) 0.0083(10) 0.0015(10)
C34 0.0332(14) 0.0282(14) 0.0335(14) -0.0043(11) 0.0020(11) -0.0021(11)
C35 0.0234(13) 0.0278(13) 0.0532(17) -0.0020(12) 0.0231(12) -0.0022(10)
C36 0.0319(15) 0.0351(15) 0.0558(19) 0.0062(14) 0.0195(13) 0.0030(12)
C37 0.0385(17) 0.0387(17) 0.078(3) 0.0189(17) 0.0169(17) 0.0033(14)
C38 0.0385(18) 0.0332(16) 0.095(3) 0.0163(18) 0.0157(19) -0.0005(14)
C39 0.0334(17) 0.0373(17) 0.091(3) -0.0105(18) 0.0152(18) -0.0109(13)
C40 0.0327(15) 0.0369(16) 0.060(2) -0.0054(14) 0.0197(14) -0.0063(12)
C41 0.0225(12) 0.0250(12) 0.0380(14) -0.0003(11) 0.0036(11) -0.0054(10)
C42 0.0307(14) 0.0371(15) 0.0429(16) 0.0022(12) 0.0092(12) 0.0021(12)
C43 0.0384(17) 0.0396(16) 0.059(2) -0.0054(15) 0.0157(15) -0.0013(13)
C44 0.0344(16) 0.0288(15) 0.077(3) -0.0111(15) 0.0026(16) 0.0033(12)
C45 0.053(2) 0.0274(15) 0.059(2) 0.0021(14) -0.0034(17) 0.0077(14)
C46 0.0479(18) 0.0273(14) 0.0415(16) 0.0020(12) 0.0029(14) 0.0002(12)
C47 0.025(4) 0.027(4) 0.038(5) -0.001(3) 0.004(3) 0.004(3)
C48 0.033(4) 0.042(4) 0.023(4) -0.005(3) -0.002(3) 0.002(3)
C49 0.050(6) 0.058(5) 0.027(4) -0.007(3) 0.003(4) 0.010(4)
C50 0.060(8) 0.050(5) 0.019(4) 0.007(3) 0.007(4) 0.019(5)
C51 0.047(5) 0.037(4) 0.028(4) 0.005(3) 0.011(4) 0.016(4)
C52 0.027(4) 0.033(6) 0.027(3) -0.002(3) 0.003(3) 0.012(3)
C47A 0.031(5) 0.051(6) 0.014(4) 0.008(3) 0.001(3) 0.022(4)
C48A 0.047(6) 0.099(8) 0.031(5) -0.003(5) 0.001(4) 0.022(6)
C49A 0.073(12) 0.173(16) 0.019(4) 0.005(7) 0.001(5) 0.063(12)
C50A 0.103(13) 0.151(16) 0.059(7) 0.054(9) 0.045(8) 0.090(13)
C51A 0.075(8) 0.086(10) 0.066(8) 0.043(8) 0.039(7) 0.057(8)
C52A 0.044(5) 0.050(8) 0.048(5) 0.018(4) 0.024(4) 0.025(4)
C53 0.0367(15) 0.0268(12) 0.0231(12) -0.0013(10) 0.0047(11) -0.0012(11)
C54 0.0354(16) 0.0517(19) 0.0364(15) -0.0109(14) 0.0061(13) 0.0051(14)
C55 0.053(2) 0.059(2) 0.0391(17) -0.0153(16) 0.0179(15) 0.0060(17)
C56 0.056(2) 0.0515(19) 0.0278(14) -0.0107(13) 0.0070(14) -0.0089(16)
C57 0.0379(16) 0.0535(19) 0.0297(14) -0.0027(13) -0.0019(12) -0.0073(14)
C58 0.0323(14) 0.0377(15) 0.0298(14) -0.0034(11) 0.0063(11) -0.0008(11)
C59 0.0200(12) 0.0451(16) 0.0310(13) -0.0027(12) 0.0119(10) -0.0062(11)
C60 0.0256(14) 0.0352(15) 0.0563(18) 0.0045(13) 0.0143(13) 0.0001(11)
C61 0.0318(16) 0.056(2) 0.055(2) -0.0132(16) 0.0168(14) -0.0175(14)
C62 0.0193(13) 0.067(2) 0.064(2) 0.0202(18) 0.0103(14) -0.0054(14)
C63 0.0303(19) 0.047(2) 0.207(7) -0.006(3) 0.048(3) 0.0043(16)
C64 0.036(2) 0.057(2) 0.178(6) -0.057(3) 0.051(3) -0.0134(18)
C65 0.036(4) 0.043(5) 0.025(3) 0.013(3) 0.008(3) -0.009(3)
C66 0.064(6) 0.047(6) 0.026(5) 0.014(4) -0.008(4) -0.007(4)
C67 0.075(8) 0.053(6) 0.062(7) 0.026(6) 0.008(6) -0.026(6)
C68 0.102(10) 0.096(9) 0.057(6) 0.039(6) 0.014(6) -0.036(8)
C69 0.135(12) 0.108(10) 0.038(5) 0.022(6) 0.026(6) -0.039(9)
C70 0.100(8) 0.071(6) 0.037(4) 0.007(4) 0.021(5) -0.034(6)
C65A 0.033(3) 0.032(3) 0.028(3) 0.002(2) 0.014(2) 0.006(2)
C66A 0.036(3) 0.031(3) 0.036(4) 0.009(2) 0.006(3) -0.007(2)
C67A 0.059(4) 0.038(4) 0.064(5) 0.009(3) 0.032(4) 0.001(3)
C68A 0.097(6) 0.046(4) 0.065(5) 0.033(4) 0.046(5) 0.019(4)
C69A 0.091(6) 0.063(5) 0.036(3) 0.012(3) 0.016(3) 0.018(4)
C70A 0.062(4) 0.046(3) 0.029(3) 0.001(2) 0.010(3) 0.001(3)
C71A 0.055(3) 0.088(4) 0.183(7) 0.048(5) 0.035(4) 0.018(3)
O9 0.049(2) 0.078(3) 0.138(4) 0.057(3) 0.029(2) 0.0124(18)
C72 0.069(5) 0.130(6) 0.068(4) -0.003(4) 0.003(3) -0.039(4)
C73 0.083(4) 0.101(5) 0.073(4) -0.010(4) 0.028(4) -0.046(4)
C74 0.038(2) 0.073(3) 0.088(4) 0.030(3) 0.017(2) 0.012(2)
O9A 0.094(11) 0.080(11) 0.109(12) 0.009(8) 0.038(9) 0.009(8)
C72A 0.069(5) 0.130(6) 0.068(4) -0.003(4) 0.003(3) -0.039(4)
C73A 0.083(4) 0.101(5) 0.073(4) -0.010(4) 0.028(4) -0.046(4)
C74A 0.15(3) 0.15(3) 0.15(3) 0.007(10) 0.043(12) -0.003(10)
O10 0.185(12) 0.080(6) 0.074(5) 0.013(5) 0.022(7) -0.002(8)
C75 0.102(9) 0.076(6) 0.065(6) -0.001(5) 0.024(6) -0.014(7)
C76 0.081(8) 0.079(7) 0.060(6) -0.002(5) 0.019(6) -0.023(6)
C77 0.088(8) 0.076(7) 0.055(5) -0.012(5) 0.035(5) -0.010(6)
C78 0.132(11) 0.070(7) 0.065(6) -0.004(5) 0.030(7) -0.023(7)
O10A 0.102(14) 0.093(13) 0.079(14) 0.013(12) 0.028(13) -0.012(13)
C75A 0.106(12) 0.073(14) 0.067(13) 0.027(12) 0.034(13) -0.016(12)
C76A 0.105(18) 0.087(18) 0.055(16) 0.019(14) 0.019(14) -0.006(15)
C77A 0.100(18) 0.091(17) 0.053(17) 0.013(14) 0.006(15) 0.000(14)
C78A 0.108(14) 0.089(15) 0.072(16) 0.001(15) 0.024(13) -0.010(13)

loop_
_atom_type_symbol
_atom_type_description
_atom_type_scat_dispersion_real
_atom_type_scat_dispersion_imag
_atom_type_scat_source
C C 0.0181 0.0091 'International Tables Vol C Tables 4.2.6.8 and 6.1.1.4'
H H 0.0000 0.0000 'International Tables Vol C Tables 4.2.6.8 and 6.1.1.4'
O O 0.0492 0.0322 'International Tables Vol C Tables 4.2.6.8 and 6.1.1.4'
P P 0.2955 0.4335 'International Tables Vol C Tables 4.2.6.8 and 6.1.1.4'
Rh Rh 0.0927 3.6045 'International Tables Vol C Tables 4.2.6.8 and 6.1.1.4'

loop_
_geom_angle_atom_site_label_1
_geom_angle_atom_site_label_2
_geom_angle_atom_site_label_3
_geom_angle
_geom_angle_site_symmetry_1
_geom_angle_site_symmetry_3
_geom_angle_publ_flag
C33 Rh1 P1 90.27(8) . . ?
C33 Rh1 C1 129.50(11) . . ?
P1 Rh1 C1 114.75(8) . . ?
C33 Rh1 C2 102.30(10) . . ?
P1 Rh1 C2 149.18(7) . . ?
C1 Rh1 C2 37.07(10) . . ?
C33 Rh1 C26 164.85(11) . . ?
P1 Rh1 C26 102.81(7) . . ?
C1 Rh1 C26 37.44(10) . . ?
C2 Rh1 C26 62.55(9) . . ?
C33 Rh1 C9 109.07(10) . . ?
P1 Rh1 C9 159.05(6) . . ?
C1 Rh1 C9 59.00(9) . . ?
C2 Rh1 C9 35.78(8) . . ?
C26 Rh1 C9 59.38(9) . . ?
C33 Rh1 C25 138.94(10) . . ?
P1 Rh1 C25 125.41(6) . . ?
C1 Rh1 C25 58.01(8) . . ?
C2 Rh1 C25 58.57(8) . . ?
C26 Rh1 C25 34.91(8) . . ?
C9 Rh1 C25 33.64(8) . . ?
C33 Rh1 Rh2 95.31(8) . . ?
P1 Rh1 Rh2 117.094(19) . . ?
C1 Rh1 Rh2 108.72(7) . . ?
C2 Rh1 Rh2 89.95(6) . . ?
C26 Rh1 Rh2 85.60(7) . . ?
C9 Rh1 Rh2 54.82(6) . . ?
C25 Rh1 Rh2 52.88(6) . . ?
C34 Rh2 P2 88.72(9) . . ?
C34 Rh2 C17 130.64(10) . . ?
P2 Rh2 C17 120.04(7) . . ?
C34 Rh2 C10 166.81(10) . . ?
P2 Rh2 C10 103.23(6) . . ?
C17 Rh2 C10 37.76(8) . . ?
C34 Rh2 C18 104.14(11) . . ?
P2 Rh2 C18 156.51(7) . . ?
C17 Rh2 C18 37.38(9) . . ?
C10 Rh2 C18 62.72(9) . . ?
C34 Rh2 C25 111.37(11) . . ?
P2 Rh2 C25 154.08(6) . . ?
C17 Rh2 C25 59.06(9) . . ?
C10 Rh2 C25 59.08(9) . . ?
C18 Rh2 C25 35.59(8) . . ?
C34 Rh2 C9 140.75(12) . . ?
P2 Rh2 C9 121.47(6) . . ?
C17 Rh2 C9 58.15(8) . . ?
C10 Rh2 C9 34.70(8) . . ?
C18 Rh2 C9 58.41(8) . . ?
C25 Rh2 C9 33.39(8) . . ?
C34 Rh2 Rh1 96.96(10) . . ?
P2 Rh2 Rh1 108.834(17) . . ?
C17 Rh2 Rh1 108.22(6) . . ?
C10 Rh2 Rh1 84.57(6) . . ?
C18 Rh2 Rh1 89.33(6) . . ?
C25 Rh2 Rh1 54.37(5) . . ?
C9 Rh2 Rh1 52.13(5) . . ?
C35 O3 P1 122.06(18) . . ?
C41 O4 P1 125.06(16) . . ?
C47 O5 P1 131.6(5) . . ?
C47A O5 P1 123.5(5) . . ?
C53 O6 P2 125.66(18) . . ?
C59 O7 P2 126.00(18) . . ?
C65A O8 P2 136.3(3) . . ?
C65 O8 P2 117.2(3) . . ?
O4 P1 O3 98.29(11) . . ?
O4 P1 O5 103.17(11) . . ?
O3 P1 O5 95.87(11) . . ?
O4 P1 Rh1 118.82(7) . . ?
O3 P1 Rh1 115.27(8) . . ?
O5 P1 Rh1 120.95(8) . . ?
O6 P2 O7 102.22(13) . . ?
O6 P2 O8 100.51(10) . . ?
O7 P2 O8 98.43(14) . . ?
O6 P2 Rh2 114.08(7) . . ?
O7 P2 Rh2 119.88(8) . . ?
O8 P2 Rh2 118.55(9) . . ?
C2 C1 C26 110.9(2) . . ?
C2 C1 Rh1 73.87(14) . . ?
C26 C1 Rh1 73.83(14) . . ?
C2 C1 H1 124.5 . . ?
C26 C1 H1 124.5 . . ?
Rh1 C1 H1 119.4 . . ?
C1 C2 C9 105.9(2) . . ?
C1 C2 C3 122.4(2) . . ?
C9 C2 C3 130.3(2) . . ?
C1 C2 Rh1 69.06(14) . . ?
C9 C2 Rh1 78.78(14) . . ?
C3 C2 Rh1 126.74(17) . . ?
C8 C3 C4 118.5(3) . . ?
C8 C3 C2 120.8(2) . . ?
C4 C3 C2 120.5(3) . . ?
C5 C4 C3 119.7(4) . . ?
C5 C4 H4 120.2 . . ?
C3 C4 H4 120.2 . . ?
C6 C5 C4 121.3(4) . . ?
C6 C5 H5 119.4 . . ?
C4 C5 H5 119.4 . . ?
C5 C6 C7 119.6(3) . . ?
C5 C6 H6 120.2 . . ?
C7 C6 H6 120.2 . . ?
C6 C7 C8 119.8(4) . . ?
C6 C7 H7 120.1 . . ?
C8 C7 H7 120.1 . . ?
C7 C8 C3 121.2(3) . . ?
C7 C8 H8 119.4 . . ?
C3 C8 H8 119.4 . . ?
C25 C9 C10 108.1(2) . . ?
C25 C9 C2 108.7(2) . . ?
C10 C9 C2 142.8(2) . . ?
C25 C9 Rh1 76.10(13) . . ?
C10 C9 Rh1 129.65(15) . . ?
C2 C9 Rh1 65.44(13) . . ?
C25 C9 Rh2 71.09(13) . . ?
C10 C9 Rh2 62.37(12) . . ?
C2 C9 Rh2 136.73(15) . . ?
Rh1 C9 Rh2 73.05(6) . . ?
C17 C10 C9 106.3(2) . . ?
C17 C10 C11 125.4(2) . . ?
C9 C10 C11 126.4(2) . . ?
C17 C10 Rh2 69.04(13) . . ?
C9 C10 Rh2 82.92(14) . . ?
C11 C10 Rh2 125.54(17) . . ?
C16 C11 C12 118.2(3) . . ?
C16 C11 C10 120.2(2) . . ?
C12 C11 C10 121.6(2) . . ?
C13 C12 C11 120.9(3) . . ?
C13 C12 H12 119.6 . . ?
C11 C12 H12 119.6 . . ?
C14 C13 C12 120.4(3) . . ?
C14 C13 H13 119.8 . . ?
C12 C13 H13 119.8 . . ?
C13 C14 C15 119.3(3) . . ?
C13 C14 H14 120.3 . . ?
C15 C14 H14 120.3 . . ?
C14 C15 C16 120.6(3) . . ?
C14 C15 H15 119.7 . . ?
C16 C15 H15 119.7 . . ?
C15 C16 C11 120.5(3) . . ?
C15 C16 H16 119.7 . . ?
C11 C16 H16 119.7 . . ?
C18 C17 C10 109.7(2) . . ?
C18 C17 Rh2 73.54(13) . . ?
C10 C17 Rh2 73.20(13) . . ?
C18 C17 H17 125.1 . . ?
C10 C17 H17 125.1 . . ?
Rh2 C17 H17 119.8 . . ?
C17 C18 C25 106.4(2) . . ?
C17 C18 C19 123.5(2) . . ?
C25 C18 C19 129.2(2) . . ?
C17 C18 Rh2 69.08(13) . . ?
C25 C18 Rh2 80.06(13) . . ?
C19 C18 Rh2 123.78(17) . . ?
C24 C19 C20 118.6(2) . . ?
C24 C19 C18 120.8(2) . . ?
C20 C19 C18 120.5(2) . . ?
C21 C20 C19 120.8(3) . . ?
C21 C20 H20 119.6 . . ?
C19 C20 H20 119.6 . . ?
C22 C21 C20 120.0(3) . . ?
C22 C21 H21 120.0 . . ?
C20 C21 H21 120.0 . . ?
C23 C22 C21 119.5(3) . . ?
C23 C22 H22 120.2 . . ?
C21 C22 H22 120.2 . . ?
C22 C23 C24 120.9(3) . . ?
C22 C23 H23 119.5 . . ?
C24 C23 H23 119.5 . . ?
C23 C24 C19 120.1(3) . . ?
C23 C24 H24 119.9 . . ?
C19 C24 H24 119.9 . . ?
C9 C25 C26 107.9(2) . . ?
C9 C25 C18 108.3(2) . . ?
C26 C25 C18 143.5(2) . . ?
C9 C25 Rh2 75.52(13) . . ?
C26 C25 Rh2 130.32(16) . . ?
C18 C25 Rh2 64.35(12) . . ?
C9 C25 Rh1 70.27(12) . . ?
C26 C25 Rh1 63.14(12) . . ?
C18 C25 Rh1 135.43(16) . . ?
Rh2 C25 Rh1 72.75(6) . . ?
C1 C26 C25 105.7(2) . . ?
C1 C26 C27 123.8(2) . . ?
C25 C26 C27 127.6(2) . . ?
C1 C26 Rh1 68.73(13) . . ?
C25 C26 Rh1 81.95(14) . . ?
C27 C26 Rh1 128.92(17) . . ?
C28 C27 C32 118.7(3) . . ?
C28 C27 C26 122.6(3) . . ?
C32 C27 C26 118.6(3) . . ?
C27 C28 C29 121.0(3) . . ?
C27 C28 H28 119.5 . . ?
C29 C28 H28 119.5 . . ?
C30 C29 C28 119.9(4) . . ?
C30 C29 H29 120.0 . . ?
C28 C29 H29 120.0 . . ?
C31 C30 C29 119.6(3) . . ?
C31 C30 H30 120.2 . . ?
C29 C30 H30 120.2 . . ?
C30 C31 C32 120.5(3) . . ?
C30 C31 H31 119.8 . . ?
C32 C31 H31 119.8 . . ?
C27 C32 C31 120.3(4) . . ?
C27 C32 H32 119.8 . . ?
C31 C32 H32 119.8 . . ?
O1 C33 Rh1 176.0(3) . . ?
O2 C34 Rh2 179.1(3) . . ?
C40 C35 C36 121.7(3) . . ?
C40 C35 O3 121.5(3) . . ?
C36 C35 O3 116.7(3) . . ?
C35 C36 C37 118.7(3) . . ?
C35 C36 H36 120.6 . . ?
C37 C36 H36 120.6 . . ?
C38 C37 C36 120.4(4) . . ?
C38 C37 H37 119.8 . . ?
C36 C37 H37 119.8 . . ?
C37 C38 C39 120.4(3) . . ?
C37 C38 H38 119.8 . . ?
C39 C38 H38 119.8 . . ?
C38 C39 C40 120.7(4) . . ?
C38 C39 H39 119.6 . . ?
C40 C39 H39 119.6 . . ?
C35 C40 C39 118.0(4) . . ?
C35 C40 H40 121.0 . . ?
C39 C40 H40 121.0 . . ?
C42 C41 C46 121.4(3) . . ?
C42 C41 O4 119.7(2) . . ?
C46 C41 O4 118.8(3) . . ?
C41 C42 C43 118.7(3) . . ?
C41 C42 H42 120.7 . . ?
C43 C42 H42 120.7 . . ?
C44 C43 C42 120.4(4) . . ?
C44 C43 H43 119.8 . . ?
C42 C43 H43 119.8 . . ?
C45 C44 C43 120.0(3) . . ?
C45 C44 H44 120.0 . . ?
C43 C44 H44 120.0 . . ?
C44 C45 C46 120.3(3) . . ?
C44 C45 H45 119.8 . . ?
C46 C45 H45 119.8 . . ?
C41 C46 C45 119.2(3) . . ?
C41 C46 H46 120.4 . . ?
C45 C46 H46 120.4 . . ?
O5 C47 C48 116.9(6) . . ?
O5 C47 C52 122.7(6) . . ?
C48 C47 C52 120.0 . . ?
C49 C48 C47 120.0 . . ?
C49 C48 H48 120.0 . . ?
C47 C48 H48 120.0 . . ?
C48 C49 C50 120.0 . . ?
C48 C49 H49 120.0 . . ?
C50 C49 H49 120.0 . . ?
C49 C50 C51 120.0 . . ?
C49 C50 H50 120.0 . . ?
C51 C50 H50 120.0 . . ?
C50 C51 C52 120.0 . . ?
C50 C51 H51 120.0 . . ?
C52 C51 H51 120.0 . . ?
C51 C52 C47 120.0 . . ?
C51 C52 H52 120.0 . . ?
C47 C52 H52 120.0 . . ?
C48A C47A C52A 120.0 . . ?
C48A C47A O5 116.5(6) . . ?
C52A C47A O5 123.5(6) . . ?
C47A C48A C49A 120.0 . . ?
C47A C48A H48A 120.0 . . ?
C49A C48A H48A 120.0 . . ?
C50A C49A C48A 120.0 . . ?
C50A C49A H49A 120.0 . . ?
C48A C49A H49A 120.0 . . ?
C49A C50A C51A 120.0 . . ?
C49A C50A H50A 120.0 . . ?
C51A C50A H50A 120.0 . . ?
C52A C51A C50A 120.0 . . ?
C52A C51A H51A 120.0 . . ?
C50A C51A H51A 120.0 . . ?
C51A C52A C47A 120.0 . . ?
C51A C52A H52A 120.0 . . ?
C47A C52A H52A 120.0 . . ?
C54 C53 C58 122.2(3) . . ?
C54 C53 O6 120.2(3) . . ?
C58 C53 O6 117.4(3) . . ?
C53 C54 C55 118.2(3) . . ?
C53 C54 H54 120.9 . . ?
C55 C54 H54 120.9 . . ?
C56 C55 C54 120.6(3) . . ?
C56 C55 H55 119.7 . . ?
C54 C55 H55 119.7 . . ?
C55 C56 C57 119.8(3) . . ?
C55 C56 H56 120.1 . . ?
C57 C56 H56 120.1 . . ?
C56 C57 C58 120.8(3) . . ?
C56 C57 H57 119.6 . . ?
C58 C57 H57 119.6 . . ?
C53 C58 C57 118.4(3) . . ?
C53 C58 H58 120.8 . . ?
C57 C58 H58 120.8 . . ?
C64 C59 C60 120.3(3) . . ?
C64 C59 O7 118.9(3) . . ?
C60 C59 O7 120.8(3) . . ?
C59 C60 C61 118.8(3) . . ?
C59 C60 H60 120.6 . . ?
C61 C60 H60 120.6 . . ?
C62 C61 C60 121.2(3) . . ?
C62 C61 H61 119.4 . . ?
C60 C61 H61 119.4 . . ?
C63 C62 C61 119.3(3) . . ?
C63 C62 H62 120.4 . . ?
C61 C62 H62 120.4 . . ?
C62 C63 C64 120.6(4) . . ?
C62 C63 H63 119.7 . . ?
C64 C63 H63 119.7 . . ?
C59 C64 C63 119.8(4) . . ?
C59 C64 H64 120.1 . . ?
C63 C64 H64 120.1 . . ?
C66 C65 C70 120.0 . . ?
C66 C65 O8 116.1(4) . . ?
C70 C65 O8 123.7(4) . . ?
C67 C66 C65 120.0 . . ?
C67 C66 H66 120.0 . . ?
C65 C66 H66 120.0 . . ?
C68 C67 C66 120.0 . . ?
C68 C67 H67 120.0 . . ?
C66 C67 H67 120.0 . . ?
C67 C68 C69 120.0 . . ?
C67 C68 H68 120.0 . . ?
C69 C68 H68 120.0 . . ?
C68 C69 C70 120.0 . . ?
C68 C69 H69 120.0 . . ?
C70 C69 H69 120.0 . . ?
C69 C70 C65 120.0 . . ?
C69 C70 H70 120.0 . . ?
C65 C70 H70 120.0 . . ?
O8 C65A C66A 121.9(3) . . ?
O8 C65A C70A 118.0(3) . . ?
C66A C65A C70A 120.0 . . ?
C67A C66A C65A 120.0 . . ?
C67A C66A H66A 120.0 . . ?
C65A C66A H66A 120.0 . . ?
C66A C67A C68A 120.0 . . ?
C66A C67A H67A 120.0 . . ?
C68A C67A H67A 120.0 . . ?
C69A C68A C67A 120.0 . . ?
C69A C68A H68A 120.0 . . ?
C67A C68A H68A 120.0 . . ?
C68A C69A C70A 120.0 . . ?
C68A C69A H69A 120.0 . . ?
C70A C69A H69A 120.0 . . ?
C69A C70A C65A 120.0 . . ?
C69A C70A H70A 120.0 . . ?
C65A C70A H70A 120.0 . . ?
C72 C71A O9 109.9(6) . . ?
O9A C71A C72A 80(3) . . ?
C72 C71A H71A 109.7 . . ?
O9 C71A H71A 109.7 . . ?
C72 C71A H71B 109.7 . . ?
O9 C71A H71B 109.7 . . ?
H71A C71A H71B 108.2 . . ?
O9A C71A H71C 115.3 . . ?
C72A C71A H71C 115.3 . . ?
O9A C71A H71D 115.3 . . ?
C72A C71A H71D 115.3 . . ?
H71C C71A H71D 112.3 . . ?
C74 O9 C71A 106.5(4) . . ?
C71A C72 C73 102.3(7) . . ?
C71A C72 H72A 111.3 . . ?
C73 C72 H72A 111.3 . . ?
C71A C72 H72B 111.3 . . ?
C73 C72 H72B 111.3 . . ?
H72A C72 H72B 109.2 . . ?
C74 C73 C72 102.2(6) . . ?
C74 C73 H73A 111.3 . . ?
C72 C73 H73A 111.3 . . ?
C74 C73 H73B 111.3 . . ?
C72 C73 H73B 111.3 . . ?
H73A C73 H73B 109.2 . . ?
O9 C74 C73 106.2(5) . . ?
O9 C74 H74A 110.5 . . ?
C73 C74 H74A 110.5 . . ?
O9 C74 H74B 110.5 . . ?
C73 C74 H74B 110.5 . . ?
H74A C74 H74B 108.7 . . ?
C71A O9A C74A 115(3) . . ?
C73A C72A C71A 118(5) . . ?
C73A C72A H72C 107.8 . . ?
C71A C72A H72C 107.8 . . ?
C73A C72A H72D 107.8 . . ?
C71A C72A H72D 107.8 . . ?
H72C C72A H72D 107.1 . . ?
C72A C73A C74A 109(5) . . ?
C72A C73A H73C 109.9 . . ?
C74A C73A H73C 109.9 . . ?
C72A C73A H73D 109.9 . . ?
C74A C73A H73D 109.9 . . ?
H73C C73A H73D 108.3 . . ?
C73A C74A O9A 101(5) . . ?
C73A C74A H74C 111.5 . . ?
O9A C74A H74C 111.5 . . ?
C73A C74A H74D 111.5 . . ?
O9A C74A H74D 111.5 . . ?
H74C C74A H74D 109.3 . . ?
C78 O10 C75 105.2(12) . . ?
O10 C75 C76 106.4(12) . . ?
O10 C75 H75A 110.5 . . ?
C76 C75 H75A 110.5 . . ?
O10 C75 H75B 110.5 . . ?
C76 C75 H75B 110.5 . . ?
H75A C75 H75B 108.6 . . ?
C75 C76 C77 104.0(11) . . ?
C75 C76 H76A 111.0 . . ?
C77 C76 H76A 111.0 . . ?
C75 C76 H76B 111.0 . . ?
C77 C76 H76B 111.0 . . ?
H76A C76 H76B 109.0 . . ?
C78 C77 C76 102.4(10) . . ?
C78 C77 H77A 111.3 . . ?
C76 C77 H77A 111.3 . . ?
C78 C77 H77B 111.3 . . ?
C76 C77 H77B 111.3 . . ?
H77A C77 H77B 109.2 . . ?
O10 C78 C77 109.4(12) . . ?
O10 C78 H78A 109.8 . . ?
C77 C78 H78A 109.8 . . ?
O10 C78 H78B 109.8 . . ?
C77 C78 H78B 109.8 . . ?
H78A C78 H78B 108.2 . . ?
C78A O10A C75A 104(2) . . ?
C76A C75A O10A 107(2) . . ?
C76A C75A H75C 110.4 . . ?
O10A C75A H75C 110.4 . . ?
C76A C75A H75D 110.4 . . ?
O10A C75A H75D 110.4 . . ?
H75C C75A H75D 108.6 . . ?
C75A C76A C77A 102(2) . . ?
C75A C76A H76C 111.3 . . ?
C77A C76A H76C 111.3 . . ?
C75A C76A H76D 111.3 . . ?
C77A C76A H76D 111.3 . . ?
H76C C76A H76D 109.2 . . ?
C78A C77A C76A 102(2) . . ?
C78A C77A H77C 111.5 . . ?
C76A C77A H77C 111.5 . . ?
C78A C77A H77D 111.5 . . ?
C76A C77A H77D 111.5 . . ?
H77C C77A H77D 109.3 . . ?
O10A C78A C77A 112(2) . . ?
O10A C78A H78C 109.2 . . ?
C77A C78A H78C 109.2 . . ?
O10A C78A H78D 109.2 . . ?
C77A C78A H78D 109.2 . . ?
H78C C78A H78D 107.9 . . ?

loop_
_geom_bond_atom_site_label_1
_geom_bond_atom_site_label_2
_geom_bond_distance
_geom_bond_site_symmetry_2
_geom_bond_publ_flag
Rh1 C33 1.850(3) . ?
Rh1 P1 2.1756(7) . ?
Rh1 C1 2.202(2) . ?
Rh1 C2 2.265(2) . ?
Rh1 C26 2.270(2) . ?
Rh1 C9 2.443(2) . ?
Rh1 C25 2.519(2) . ?
Rh1 Rh2 2.9598(2) . ?
Rh2 C34 1.846(3) . ?
Rh2 P2 2.1847(6) . ?
Rh2 C17 2.203(2) . ?
Rh2 C10 2.258(2) . ?
Rh2 C18 2.261(2) . ?
Rh2 C25 2.471(2) . ?
Rh2 C9 2.529(2) . ?
O1 C33 1.140(4) . ?
O2 C34 1.140(4) . ?
O3 C35 1.398(3) . ?
O3 P1 1.615(2) . ?
O4 C41 1.410(3) . ?
O4 P1 1.600(2) . ?
O5 C47 1.278(7) . ?
O5 C47A 1.466(9) . ?
O5 P1 1.6187(18) . ?
O6 C53 1.408(3) . ?
O6 P2 1.6010(19) . ?
O7 C59 1.400(3) . ?
O7 P2 1.605(2) . ?
O8 C65A 1.335(4) . ?
O8 C65 1.487(5) . ?
O8 P2 1.6091(19) . ?
C1 C2 1.421(4) . ?
C1 C26 1.437(4) . ?
C1 H1 0.9500 . ?
C2 C9 1.456(3) . ?
C2 C3 1.478(4) . ?
C3 C8 1.392(5) . ?
C3 C4 1.400(4) . ?
C4 C5 1.388(6) . ?
C4 H4 0.9500 . ?
C5 C6 1.377(7) . ?
C5 H5 0.9500 . ?
C6 C7 1.383(7) . ?
C6 H6 0.9500 . ?
C7 C8 1.388(4) . ?
C7 H7 0.9500 . ?
C8 H8 0.9500 . ?
C9 C25 1.437(3) . ?
C9 C10 1.451(3) . ?
C10 C17 1.444(3) . ?
C10 C11 1.480(3) . ?
C11 C16 1.388(4) . ?
C11 C12 1.391(4) . ?
C12 C13 1.383(4) . ?
C12 H12 0.9500 . ?
C13 C14 1.374(5) . ?
C13 H13 0.9500 . ?
C14 C15 1.379(6) . ?
C14 H14 0.9500 . ?
C15 C16 1.385(5) . ?
C15 H15 0.9500 . ?
C16 H16 0.9500 . ?
C17 C18 1.432(4) . ?
C17 H17 0.9500 . ?
C18 C25 1.460(3) . ?
C18 C19 1.482(3) . ?
C19 C24 1.395(4) . ?
C19 C20 1.396(4) . ?
C20 C21 1.390(4) . ?
C20 H20 0.9500 . ?
C21 C22 1.389(5) . ?
C21 H21 0.9500 . ?
C22 C23 1.377(5) . ?
C22 H22 0.9500 . ?
C23 C24 1.391(4) . ?
C23 H23 0.9500 . ?
C24 H24 0.9500 . ?
C25 C26 1.456(4) . ?
C26 C27 1.474(4) . ?
C27 C28 1.387(5) . ?
C27 C32 1.392(4) . ?
C28 C29 1.392(4) . ?
C28 H28 0.9500 . ?
C29 C30 1.387(6) . ?
C29 H29 0.9500 . ?
C30 C31 1.382(7) . ?
C30 H30 0.9500 . ?
C31 C32 1.394(5) . ?
C31 H31 0.9500 . ?
C32 H32 0.9500 . ?
C35 C40 1.384(4) . ?
C35 C36 1.384(5) . ?
C36 C37 1.391(5) . ?
C36 H36 0.9500 . ?
C37 C38 1.371(6) . ?
C37 H37 0.9500 . ?
C38 C39 1.372(6) . ?
C38 H38 0.9500 . ?
C39 C40 1.399(5) . ?
C39 H39 0.9500 . ?
C40 H40 0.9500 . ?
C41 C42 1.372(5) . ?
C41 C46 1.374(4) . ?
C42 C43 1.390(5) . ?
C42 H42 0.9500 . ?
C43 C44 1.379(5) . ?
C43 H43 0.9500 . ?
C44 C45 1.367(6) . ?
C44 H44 0.9500 . ?
C45 C46 1.384(5) . ?
C45 H45 0.9500 . ?
C46 H46 0.9500 . ?
C47 C48 1.3900 . ?
C47 C52 1.3900 . ?
C48 C49 1.3900 . ?
C48 H48 0.9500 . ?
C49 C50 1.3900 . ?
C49 H49 0.9500 . ?
C50 C51 1.3900 . ?
C50 H50 0.9500 . ?
C51 C52 1.3900 . ?
C51 H51 0.9500 . ?
C52 H52 0.9500 . ?
C47A C48A 1.3900 . ?
C47A C52A 1.3900 . ?
C48A C49A 1.3900 . ?
C48A H48A 0.9500 . ?
C49A C50A 1.3900 . ?
C49A H49A 0.9500 . ?
C50A C51A 1.3900 . ?
C50A H50A 0.9500 . ?
C51A C52A 1.3900 . ?
C51A H51A 0.9500 . ?
C52A H52A 0.9500 . ?
C53 C54 1.371(5) . ?
C53 C58 1.380(4) . ?
C54 C55 1.401(4) . ?
C54 H54 0.9500 . ?
C55 C56 1.371(5) . ?
C55 H55 0.9500 . ?
C56 C57 1.379(5) . ?
C56 H56 0.9500 . ?
C57 C58 1.385(4) . ?
C57 H57 0.9500 . ?
C58 H58 0.9500 . ?
C59 C64 1.354(5) . ?
C59 C60 1.355(4) . ?
C60 C61 1.393(4) . ?
C60 H60 0.9500 . ?
C61 C62 1.348(6) . ?
C61 H61 0.9500 . ?
C62 C63 1.343(7) . ?
C62 H62 0.9500 . ?
C63 C64 1.388(6) . ?
C63 H63 0.9500 . ?
C64 H64 0.9500 . ?
C65 C66 1.3900 . ?
C65 C70 1.3900 . ?
C66 C67 1.3900 . ?
C66 H66 0.9500 . ?
C67 C68 1.3900 . ?
C67 H67 0.9500 . ?
C68 C69 1.3900 . ?
C68 H68 0.9500 . ?
C69 C70 1.3900 . ?
C69 H69 0.9500 . ?
C70 H70 0.9500 . ?
C65A C66A 1.3900 . ?
C65A C70A 1.3900 . ?
C66A C67A 1.3900 . ?
C66A H66A 0.9500 . ?
C67A C68A 1.3900 . ?
C67A H67A 0.9500 . ?
C68A C69A 1.3900 . ?
C68A H68A 0.9500 . ?
C69A C70A 1.3900 . ?
C69A H69A 0.9500 . ?
C70A H70A 0.9500 . ?
C71A C72 1.345(10) . ?
C71A O9A 1.46(3) . ?
C71A O9 1.466(8) . ?
C71A C72A 1.82(5) . ?
C71A H71A 0.9900 . ?
C71A H71B 0.9900 . ?
C71A H71C 0.9900 . ?
C71A H71D 0.9900 . ?
O9 C74 1.420(6) . ?
C72 C73 1.566(12) . ?
C72 H72A 0.9900 . ?
C72 H72B 0.9900 . ?
C73 C74 1.433(9) . ?
C73 H73A 0.9900 . ?
C73 H73B 0.9900 . ?
C74 H74A 0.9900 . ?
C74 H74B 0.9900 . ?
O9A C74A 1.53(7) . ?
C72A C73A 1.19(7) . ?
C72A H72C 0.9900 . ?
C72A H72D 0.9900 . ?
C73A C74A 1.35(8) . ?
C73A H73C 0.9900 . ?
C73A H73D 0.9900 . ?
C74A H74C 0.9900 . ?
C74A H74D 0.9900 . ?
O10 C78 1.351(17) . ?
O10 C75 1.405(17) . ?
C75 C76 1.453(17) . ?
C75 H75A 0.9900 . ?
C75 H75B 0.9900 . ?
C76 C77 1.511(15) . ?
C76 H76A 0.9900 . ?
C76 H76B 0.9900 . ?
C77 C78 1.483(18) . ?
C77 H77A 0.9900 . ?
C77 H77B 0.9900 . ?
C78 H78A 0.9900 . ?
C78 H78B 0.9900 . ?
O10A C78A 1.33(3) . ?
O10A C75A 1.44(2) . ?
C75A C76A 1.44(2) . ?
C75A H75C 0.9900 . ?
C75A H75D 0.9900 . ?
C76A C77A 1.51(2) . ?
C76A H76C 0.9900 . ?
C76A H76D 0.9900 . ?
C77A C78A 1.49(3) . ?
C77A H77C 0.9900 . ?
C77A H77D 0.9900 . ?
C78A H78C 0.9900 . ?
C78A H78D 0.9900 . ?

loop_
_geom_torsion_atom_site_label_1
_geom_torsion_atom_site_label_2
_geom_torsion_atom_site_label_3
_geom_torsion_atom_site_label_4
_geom_torsion
_geom_torsion_site_symmetry_1
_geom_torsion_site_symmetry_2
_geom_torsion_site_symmetry_3
_geom_torsion_site_symmetry_4
_geom_torsion_publ_flag
C41 O4 P1 O3 -45.4(2) . . . . ?
C41 O4 P1 O5 52.7(2) . . . . ?
C41 O4 P1 Rh1 -170.30(18) . . . . ?
C35 O3 P1 O4 -170.1(2) . . . . ?
C35 O3 P1 O5 85.6(2) . . . . ?
C35 O3 P1 Rh1 -42.7(2) . . . . ?
C47 O5 P1 O4 84.3(7) . . . . ?
C47A O5 P1 O4 73.7(6) . . . . ?
C47 O5 P1 O3 -175.8(7) . . . . ?
C47A O5 P1 O3 173.7(6) . . . . ?
C47 O5 P1 Rh1 -51.6(7) . . . . ?
C47A O5 P1 Rh1 -62.1(6) . . . . ?
C53 O6 P2 O7 -57.4(2) . . . . ?
C53 O6 P2 O8 43.7(2) . . . . ?
C53 O6 P2 Rh2 171.7(2) . . . . ?
C59 O7 P2 O6 -123.9(3) . . . . ?
C59 O7 P2 O8 133.4(3) . . . . ?
C59 O7 P2 Rh2 3.4(4) . . . . ?
C65A O8 P2 O6 -131.5(3) . . . . ?
C65 O8 P2 O6 -110.5(3) . . . . ?
C65A O8 P2 O7 -27.4(4) . . . . ?
C65 O8 P2 O7 -6.3(3) . . . . ?
C65A O8 P2 Rh2 103.5(3) . . . . ?
C65 O8 P2 Rh2 124.5(3) . . . . ?
C26 C1 C2 C9 5.9(3) . . . . ?
Rh1 C1 C2 C9 70.99(15) . . . . ?
C26 C1 C2 C3 173.8(2) . . . . ?
Rh1 C1 C2 C3 -121.0(2) . . . . ?
C26 C1 C2 Rh1 -65.11(17) . . . . ?
C1 C2 C3 C8 -129.0(3) . . . . ?
C9 C2 C3 C8 35.7(4) . . . . ?
Rh1 C2 C3 C8 144.1(2) . . . . ?
C1 C2 C3 C4 45.1(4) . . . . ?
C9 C2 C3 C4 -150.1(3) . . . . ?
Rh1 C2 C3 C4 -41.7(4) . . . . ?
C8 C3 C4 C5 0.1(4) . . . . ?
C2 C3 C4 C5 -174.2(3) . . . . ?
C3 C4 C5 C6 -0.3(5) . . . . ?
C4 C5 C6 C7 -0.2(6) . . . . ?
C5 C6 C7 C8 0.8(6) . . . . ?
C6 C7 C8 C3 -1.0(5) . . . . ?
C4 C3 C8 C7 0.6(4) . . . . ?
C2 C3 C8 C7 174.8(3) . . . . ?
C1 C2 C9 C25 0.1(2) . . . . ?
C3 C2 C9 C25 -166.5(2) . . . . ?
Rh1 C2 C9 C25 64.33(16) . . . . ?
C1 C2 C9 C10 171.9(3) . . . . ?
C3 C2 C9 C10 5.2(5) . . . . ?
Rh1 C2 C9 C10 -123.9(3) . . . . ?
C1 C2 C9 Rh1 -64.19(16) . . . . ?
C3 C2 C9 Rh1 129.2(3) . . . . ?
C1 C2 C9 Rh2 -81.8(3) . . . . ?
C3 C2 C9 Rh2 111.6(3) . . . . ?
Rh1 C2 C9 Rh2 -17.6(2) . . . . ?
C25 C9 C10 C17 9.5(2) . . . . ?
C2 C9 C10 C17 -162.3(3) . . . . ?
Rh1 C9 C10 C17 96.2(2) . . . . ?
Rh2 C9 C10 C17 65.68(15) . . . . ?
C25 C9 C10 C11 174.3(2) . . . . ?
C2 C9 C10 C11 2.6(5) . . . . ?
Rh1 C9 C10 C11 -98.9(3) . . . . ?
Rh2 C9 C10 C11 -129.5(2) . . . . ?
C25 C9 C10 Rh2 -56.19(16) . . . . ?
C2 C9 C10 Rh2 132.1(3) . . . . ?
Rh1 C9 C10 Rh2 30.56(19) . . . . ?
C17 C10 C11 C16 28.3(4) . . . . ?
C9 C10 C11 C16 -133.7(3) . . . . ?
Rh2 C10 C11 C16 116.5(3) . . . . ?
C17 C10 C11 C12 -152.8(2) . . . . ?
C9 C10 C11 C12 45.2(4) . . . . ?
Rh2 C10 C11 C12 -64.6(3) . . . . ?
C16 C11 C12 C13 -0.7(5) . . . . ?
C10 C11 C12 C13 -179.6(3) . . . . ?
C11 C12 C13 C14 -0.4(5) . . . . ?
C12 C13 C14 C15 1.0(7) . . . . ?
C13 C14 C15 C16 -0.5(8) . . . . ?
C14 C15 C16 C11 -0.6(9) . . . . ?
C12 C11 C16 C15 1.2(6) . . . . ?
C10 C11 C16 C15 -179.9(4) . . . . ?
C9 C10 C17 C18 -10.6(3) . . . . ?
C11 C10 C17 C18 -175.6(2) . . . . ?
Rh2 C10 C17 C18 64.99(16) . . . . ?
C9 C10 C17 Rh2 -75.55(15) . . . . ?
C11 C10 C17 Rh2 119.4(2) . . . . ?
C10 C17 C18 C25 7.5(3) . . . . ?
Rh2 C17 C18 C25 72.24(15) . . . . ?
C10 C17 C18 C19 177.8(2) . . . . ?
Rh2 C17 C18 C19 -117.4(2) . . . . ?
C10 C17 C18 Rh2 -64.77(16) . . . . ?
C17 C18 C19 C24 -136.3(3) . . . . ?
C25 C18 C19 C24 31.7(4) . . . . ?
Rh2 C18 C19 C24 137.9(2) . . . . ?
C17 C18 C19 C20 40.5(4) . . . . ?
C25 C18 C19 C20 -151.5(3) . . . . ?
Rh2 C18 C19 C20 -45.4(3) . . . . ?
C24 C19 C20 C21 -1.0(4) . . . . ?
C18 C19 C20 C21 -177.9(3) . . . . ?
C19 C20 C21 C22 -0.5(5) . . . . ?
C20 C21 C22 C23 0.7(5) . . . . ?
C21 C22 C23 C24 0.6(5) . . . . ?
C22 C23 C24 C19 -2.2(4) . . . . ?
C20 C19 C24 C23 2.3(4) . . . . ?
C18 C19 C24 C23 179.2(2) . . . . ?
C10 C9 C25 C26 179.33(18) . . . . ?
C2 C9 C25 C26 -5.9(2) . . . . ?
Rh1 C9 C25 C26 51.69(15) . . . . ?
Rh2 C9 C25 C26 128.24(17) . . . . ?
C10 C9 C25 C18 -5.1(2) . . . . ?
C2 C9 C25 C18 169.67(18) . . . . ?
Rh1 C9 C25 C18 -132.72(17) . . . . ?
Rh2 C9 C25 C18 -56.17(15) . . . . ?
C10 C9 C25 Rh2 51.09(15) . . . . ?
C2 C9 C25 Rh2 -134.16(16) . . . . ?
Rh1 C9 C25 Rh2 -76.54(5) . . . . ?
C10 C9 C25 Rh1 127.63(17) . . . . ?
C2 C9 C25 Rh1 -57.62(15) . . . . ?
Rh2 C9 C25 Rh1 76.54(5) . . . . ?
C17 C18 C25 C9 -1.4(2) . . . . ?
C19 C18 C25 C9 -171.0(2) . . . . ?
Rh2 C18 C25 C9 63.16(16) . . . . ?
C17 C18 C25 C26 171.5(3) . . . . ?
C19 C18 C25 C26 1.9(5) . . . . ?
Rh2 C18 C25 C26 -123.9(3) . . . . ?
C17 C18 C25 Rh2 -64.57(15) . . . . ?
C19 C18 C25 Rh2 125.8(3) . . . . ?
C17 C18 C25 Rh1 -81.6(3) . . . . ?
C19 C18 C25 Rh1 108.8(3) . . . . ?
Rh2 C18 C25 Rh1 -17.0(2) . . . . ?
C2 C1 C26 C25 -9.5(3) . . . . ?
Rh1 C1 C26 C25 -74.59(16) . . . . ?
C2 C1 C26 C27 -171.5(2) . . . . ?
Rh1 C1 C26 C27 123.4(2) . . . . ?
C2 C1 C26 Rh1 65.13(17) . . . . ?
C9 C25 C26 C1 9.3(2) . . . . ?
C18 C25 C26 C1 -163.7(3) . . . . ?
Rh2 C25 C26 C1 95.2(2) . . . . ?
Rh1 C25 C26 C1 65.14(15) . . . . ?
C9 C25 C26 C27 170.3(2) . . . . ?
C18 C25 C26 C27 -2.6(5) . . . . ?
Rh2 C25 C26 C27 -103.7(3) . . . . ?
Rh1 C25 C26 C27 -133.8(3) . . . . ?
C9 C25 C26 Rh1 -55.89(16) . . . . ?
C18 C25 C26 Rh1 131.2(3) . . . . ?
Rh2 C25 C26 Rh1 30.0(2) . . . . ?
C1 C26 C27 C28 -146.3(3) . . . . ?
C25 C26 C27 C28 55.7(4) . . . . ?
Rh1 C26 C27 C28 -57.5(4) . . . . ?
C1 C26 C27 C32 37.2(4) . . . . ?
C25 C26 C27 C32 -120.8(3) . . . . ?
Rh1 C26 C27 C32 126.0(2) . . . . ?
C32 C27 C28 C29 1.0(4) . . . . ?
C26 C27 C28 C29 -175.5(3) . . . . ?
C27 C28 C29 C30 -0.5(5) . . . . ?
C28 C29 C30 C31 -0.3(5) . . . . ?
C29 C30 C31 C32 0.7(5) . . . . ?
C28 C27 C32 C31 -0.6(4) . . . . ?
C26 C27 C32 C31 176.1(3) . . . . ?
C30 C31 C32 C27 -0.2(5) . . . . ?
P1 O3 C35 C40 -61.3(3) . . . . ?
P1 O3 C35 C36 122.6(3) . . . . ?
C40 C35 C36 C37 -0.7(5) . . . . ?
O3 C35 C36 C37 175.3(3) . . . . ?
C35 C36 C37 C38 0.9(5) . . . . ?
C36 C37 C38 C39 -0.1(6) . . . . ?
C37 C38 C39 C40 -0.9(6) . . . . ?
C36 C35 C40 C39 -0.2(5) . . . . ?
O3 C35 C40 C39 -176.1(3) . . . . ?
C38 C39 C40 C35 1.0(5) . . . . ?
P1 O4 C41 C42 86.7(3) . . . . ?
P1 O4 C41 C46 -97.4(3) . . . . ?
C46 C41 C42 C43 -1.3(4) . . . . ?
O4 C41 C42 C43 174.5(3) . . . . ?
C41 C42 C43 C44 0.0(5) . . . . ?
C42 C43 C44 C45 1.2(5) . . . . ?
C43 C44 C45 C46 -1.2(5) . . . . ?
C42 C41 C46 C45 1.3(5) . . . . ?
O4 C41 C46 C45 -174.5(3) . . . . ?
C44 C45 C46 C41 -0.1(5) . . . . ?
P1 O5 C47 C48 158.7(4) . . . . ?
P1 O5 C47 C52 -28.4(9) . . . . ?
O5 C47 C48 C49 173.1(9) . . . . ?
C52 C47 C48 C49 0.0 . . . . ?
C47 C48 C49 C50 0.0 . . . . ?
C48 C49 C50 C51 0.0 . . . . ?
C49 C50 C51 C52 0.0 . . . . ?
C50 C51 C52 C47 0.0 . . . . ?
O5 C47 C52 C51 -172.7(10) . . . . ?
C48 C47 C52 C51 0.0 . . . . ?
P1 O5 C47A C48A 152.0(4) . . . . ?
P1 O5 C47A C52A -25.7(8) . . . . ?
C52A C47A C48A C49A 0.0 . . . . ?
O5 C47A C48A C49A -177.8(8) . . . . ?
C47A C48A C49A C50A 0.0 . . . . ?
C48A C49A C50A C51A 0.0 . . . . ?
C49A C50A C51A C52A 0.0 . . . . ?
C50A C51A C52A C47A 0.0 . . . . ?
C48A C47A C52A C51A 0.0 . . . . ?
O5 C47A C52A C51A 177.6(9) . . . . ?
P2 O6 C53 C54 83.2(3) . . . . ?
P2 O6 C53 C58 -101.5(3) . . . . ?
C58 C53 C54 C55 1.4(5) . . . . ?
O6 C53 C54 C55 176.5(3) . . . . ?
C53 C54 C55 C56 -1.1(6) . . . . ?
C54 C55 C56 C57 -0.1(6) . . . . ?
C55 C56 C57 C58 0.9(6) . . . . ?
C54 C53 C58 C57 -0.6(5) . . . . ?
O6 C53 C58 C57 -175.8(3) . . . . ?
C56 C57 C58 C53 -0.6(5) . . . . ?
P2 O7 C59 C64 116.8(4) . . . . ?
P2 O7 C59 C60 -65.3(4) . . . . ?
C64 C59 C60 C61 -0.4(6) . . . . ?
O7 C59 C60 C61 -178.2(3) . . . . ?
C59 C60 C61 C62 0.5(6) . . . . ?
C60 C61 C62 C63 -0.4(7) . . . . ?
C61 C62 C63 C64 0.1(9) . . . . ?
C60 C59 C64 C63 0.1(8) . . . . ?
O7 C59 C64 C63 178.0(5) . . . . ?
C62 C63 C64 C59 0.1(10) . . . . ?
P2 O8 C65 C66 -101.9(4) . . . . ?
P2 O8 C65 C70 84.1(5) . . . . ?
C70 C65 C66 C67 0.0 . . . . ?
O8 C65 C66 C67 -174.2(5) . . . . ?
C65 C66 C67 C68 0.0 . . . . ?
C66 C67 C68 C69 0.0 . . . . ?
C67 C68 C69 C70 0.0 . . . . ?
C68 C69 C70 C65 0.0 . . . . ?
C66 C65 C70 C69 0.0 . . . . ?
O8 C65 C70 C69 173.7(6) . . . . ?
P2 O8 C65A C66A -49.7(5) . . . . ?
P2 O8 C65A C70A 127.7(3) . . . . ?
O8 C65A C66A C67A 177.4(4) . . . . ?
C70A C65A C66A C67A 0.0 . . . . ?
C65A C66A C67A C68A 0.0 . . . . ?
C66A C67A C68A C69A 0.0 . . . . ?
C67A C68A C69A C70A 0.0 . . . . ?
C68A C69A C70A C65A 0.0 . . . . ?
O8 C65A C70A C69A -177.5(4) . . . . ?
C66A C65A C70A C69A 0.0 . . . . ?
C72 C71A O9 C74 7.8(9) . . . . ?
O9 C71A C72 C73 -26.3(10) . . . . ?
C71A C72 C73 C74 35.7(10) . . . . ?
C71A O9 C74 C73 16.6(8) . . . . ?
C72 C73 C74 O9 -31.3(8) . . . . ?
C72A C71A O9A C74A -37(4) . . . . ?
O9A C71A C72A C73A 25(5) . . . . ?
C71A C72A C73A C74A -2(7) . . . . ?
C72A C73A C74A O9A -22(7) . . . . ?
C71A O9A C74A C73A 45(6) . . . . ?
C78 O10 C75 C76 36.9(19) . . . . ?
O10 C75 C76 C77 -27.1(18) . . . . ?
C75 C76 C77 C78 8.2(17) . . . . ?
C75 O10 C78 C77 -32(2) . . . . ?
C76 C77 C78 O10 14(2) . . . . ?
C78A O10A C75A C76A 34(6) . . . . ?
O10A C75A C76A C77A -36(6) . . . . ?
C75A C76A C77A C78A 24(6) . . . . ?
C75A O10A C78A C77A -18(7) . . . . ?
C76A C77A C78A O10A -4(7) . . . . ?
